data_1514982
loop_
_publ_author_name
'Dahl, Eric W.'
'Baddour, Frederick G.'
'Fiedler, Stephanie R.'
'Hoffert, Wesley A.'
'Shores, Matthew P.'
'Yee, Gordon T.'
'Djukic, Jean-Pierre'
'Bacon, Jeffrey W.'
'Rheingold, Arnold L.'
'Doerrer, Linda H.'

_publ_section_title
;
 Antiferromagnetic coupling across a tetrametallic unit through
 noncovalent interactions
;
_journal_issue 2
_journal_name_full 'Chemical Science'
_journal_page_first 602
_journal_paper_doi 10.1039/c1sc00608h
_journal_volume 3
_journal_year 2012
_chemical_formula_sum 'C28 H22 Co O5 Pt S4'
_chemical_formula_weight 820.72
_chemical_name_systematic
;
?
;
_space_group_IT_number 7
_symmetry_cell_setting monoclinic
_symmetry_space_group_name_Hall 'P -2yc'
_symmetry_space_group_name_H-M 'P 1 c 1'
_atom_sites_solution_hydrogens geom
_atom_sites_solution_primary direct
_atom_sites_solution_secondary difmap
_audit_creation_method SHELXL-97
_cell_angle_alpha 90.00
_cell_angle_beta 90.4290(10)
_cell_angle_gamma 90.00
_cell_formula_units_Z 4
_cell_length_a 11.3784(7)
_cell_length_b 11.8220(8)
_cell_length_c 22.0722(14)
_cell_measurement_reflns_used 9936
_cell_measurement_temperature 100(2)
_cell_measurement_theta_max 27.86
_cell_measurement_theta_min 2.52
_cell_volume 2969.0(3)
_computing_cell_refinement 'Bruker SMART'
_computing_data_collection 'Bruker SMART'
_computing_data_reduction 'Bruker SAINT'
_computing_molecular_graphics 'Bruker SHELXTL'
_computing_publication_material 'Bruker SHELXTL'
_computing_structure_refinement 'SHELXL-97 (Sheldrick, 1997)'
_computing_structure_solution 'SHELXS-97 (Sheldrick, 1990)'
_diffrn_ambient_temperature 100(2)
_diffrn_measured_fraction_theta_full 0.996
_diffrn_measured_fraction_theta_max 0.944
_diffrn_measurement_device_type 'CCD area detector'
_diffrn_measurement_method 'phi and omega scans'
_diffrn_radiation_monochromator graphite
_diffrn_radiation_source 'fine-focus sealed tube'
_diffrn_radiation_type MoK\a
_diffrn_radiation_wavelength 0.71073
_diffrn_reflns_av_R_equivalents 0.0256
_diffrn_reflns_av_sigmaI/netI 0.0449
_diffrn_reflns_limit_h_max 14
_diffrn_reflns_limit_h_min -14
_diffrn_reflns_limit_k_max 15
_diffrn_reflns_limit_k_min -15
_diffrn_reflns_limit_l_max 28
_diffrn_reflns_limit_l_min -29
_diffrn_reflns_number 25090
_diffrn_reflns_theta_full 25.00
_diffrn_reflns_theta_max 27.93
_diffrn_reflns_theta_min 1.95
_exptl_absorpt_coefficient_mu 5.583
_exptl_absorpt_correction_T_max 0.3247
_exptl_absorpt_correction_T_min 0.2136
_exptl_absorpt_correction_type multi-scan
_exptl_absorpt_process_details sadabs
_exptl_crystal_colour orange
_exptl_crystal_density_diffrn 1.836
_exptl_crystal_density_method 'not measured'
_exptl_crystal_description block
_exptl_crystal_F_000 1596
_exptl_crystal_size_max 0.40
_exptl_crystal_size_mid 0.33
_exptl_crystal_size_min 0.26
_refine_diff_density_max 2.175
_refine_diff_density_min -1.335
_refine_diff_density_rms 0.119
_refine_ls_abs_structure_details 'Flack H D (1983), Acta Cryst. A39, 876-881'
_refine_ls_abs_structure_Flack 0.721(3)
_refine_ls_extinction_method none
_refine_ls_goodness_of_fit_ref 1.015
_refine_ls_hydrogen_treatment mixed
_refine_ls_matrix_type full
_refine_ls_number_parameters 720
_refine_ls_number_reflns 12405
_refine_ls_number_restraints 8
_refine_ls_restrained_S_all 1.015
_refine_ls_R_factor_all 0.0279
_refine_ls_R_factor_gt 0.0262
_refine_ls_shift/su_max 0.006
_refine_ls_shift/su_mean 0.000
_refine_ls_structure_factor_coef Fsqd
_refine_ls_weighting_details 'calc w=1/[\s^2^(Fo^2^)+(0.0257P)^2^+0.0000P] where P=(Fo^2^+2Fc^2^)/3'
_refine_ls_weighting_scheme calc
_refine_ls_wR_factor_gt 0.0561
_refine_ls_wR_factor_ref 0.0567
_reflns_number_gt 11912
_reflns_number_total 12405
_reflns_threshold_expression >2sigma(I)
_cod_data_source_file c1sc00608h.txt
_cod_data_source_block lhd236_compound_2b
_cod_depositor_comments
;
The following automatic conversions were performed:

'_symmetry_cell_setting' value 'Monoclinic' changed to 'monoclinic'
according to
/usr/data/users/saulius/automatic-downloads/retrospective/RSC/lib/dictionaries/cif_core.dic
dictionary named 'cif_core.dic' version 2.4.2 from 2011-04-26.

Automatic conversion script
Id: cif_fix_values 2281 2013-09-26 08:29:07Z andrius 
;
_cod_original_sg_symbol_H-M Pc
_cod_database_code 1514982

loop_
_symmetry_equiv_pos_as_xyz
'x, y, z'
'x, -y, z+1/2'

loop_
_atom_site_label
_atom_site_type_symbol
_atom_site_fract_x
_atom_site_fract_y
_atom_site_fract_z
_atom_site_U_iso_or_equiv
_atom_site_adp_type
_atom_site_occupancy
_atom_site_symmetry_multiplicity
_atom_site_calc_flag
_atom_site_refinement_flags
C1 C 0.2367(5) -0.0140(4) 0.6808(2) 0.0187(10) Uani 1 1 d .
C2 C 0.2810(4) -0.0541(4) 0.6217(2) 0.0192(10) Uani 1 1 d .
C3 C 0.2756(5) -0.1695(4) 0.6076(2) 0.0250(11) Uani 1 1 d .
H3 H 0.2416 -0.2212 0.6354 0.030 Uiso 1 1 calc R
C4 C 0.3196(5) -0.2081(5) 0.5532(2) 0.0333(13) Uani 1 1 d .
H4 H 0.3147 -0.2863 0.5436 0.040 Uiso 1 1 calc R
C5 C 0.3709(6) -0.1344(5) 0.5125(2) 0.0339(14) Uani 1 1 d .
H5 H 0.4009 -0.1615 0.4752 0.041 Uiso 1 1 calc R
C6 C 0.3779(6) -0.0209(5) 0.5269(2) 0.0355(14) Uani 1 1 d .
H6 H 0.4132 0.0303 0.4993 0.043 Uiso 1 1 calc R
C7 C 0.3340(5) 0.0186(4) 0.5811(2) 0.0281(12) Uani 1 1 d .
H7 H 0.3404 0.0967 0.5907 0.034 Uiso 1 1 calc R
C8 C 0.4015(5) 0.0186(4) 0.8410(2) 0.0187(10) Uani 1 1 d .
C9 C 0.5202(5) 0.0042(4) 0.8684(2) 0.0191(10) Uani 1 1 d .
C10 C 0.5465(5) -0.0959(4) 0.8991(2) 0.0235(11) Uani 1 1 d .
H10 H 0.4903 -0.1553 0.9000 0.028 Uiso 1 1 calc R
C11 C 0.6535(5) -0.1095(4) 0.9282(2) 0.0295(12) Uani 1 1 d .
H11 H 0.6699 -0.1775 0.9497 0.035 Uiso 1 1 calc R
C12 C 0.7374(5) -0.0240(5) 0.9261(2) 0.0334(12) Uani 1 1 d .
H12 H 0.8110 -0.0332 0.9461 0.040 Uiso 1 1 calc R
C13 C 0.7125(5) 0.0745(5) 0.8947(3) 0.0341(13) Uani 1 1 d .
H13 H 0.7703 0.1322 0.8923 0.041 Uiso 1 1 calc R
C14 C 0.6055(5) 0.0899(5) 0.8672(2) 0.0283(13) Uani 1 1 d .
H14 H 0.5888 0.1591 0.8471 0.034 Uiso 1 1 calc R
C15 C 0.0854(5) 0.0684(4) 0.9189(2) 0.0213(10) Uani 1 1 d .
C16 C 0.0286(5) 0.0742(4) 0.9798(2) 0.0243(11) Uani 1 1 d .
C17 C 0.0219(5) -0.0239(5) 1.0150(2) 0.0287(12) Uani 1 1 d .
H17 H 0.0571 -0.0919 1.0012 0.034 Uiso 1 1 calc R
C18 C -0.0354(6) -0.0218(6) 1.0693(3) 0.0430(16) Uani 1 1 d .
H18 H -0.0382 -0.0881 1.0936 0.052 Uiso 1 1 calc R
C19 C -0.0891(7) 0.0757(6) 1.0891(3) 0.058(2) Uani 1 1 d .
H19 H -0.1299 0.0763 1.1265 0.069 Uiso 1 1 calc R
C20 C -0.0833(7) 0.1729(5) 1.0543(3) 0.060(2) Uani 1 1 d .
H20 H -0.1199 0.2403 1.0680 0.072 Uiso 1 1 calc R
C21 C -0.0249(6) 0.1723(5) 1.0000(2) 0.0386(14) Uani 1 1 d .
H21 H -0.0212 0.2393 0.9763 0.046 Uiso 1 1 calc R
C22 C -0.0725(5) 0.0321(4) 0.7632(2) 0.0211(10) Uani 1 1 d .
C23 C -0.1946(5) 0.0142(4) 0.7409(2) 0.0204(10) Uani 1 1 d .
C24 C -0.2408(5) -0.0946(4) 0.7448(2) 0.0273(12) Uani 1 1 d .
H24 H -0.1963 -0.1527 0.7639 0.033 Uiso 1 1 calc R
C25 C -0.3507(5) -0.1192(5) 0.7211(3) 0.0352(14) Uani 1 1 d .
H25 H -0.3820 -0.1935 0.7242 0.042 Uiso 1 1 calc R
C26 C -0.4152(5) -0.0338(5) 0.6927(3) 0.0394(15) Uani 1 1 d .
H26 H -0.4899 -0.0503 0.6754 0.047 Uiso 1 1 calc R
C27 C -0.3707(5) 0.0748(5) 0.6897(3) 0.0363(14) Uani 1 1 d .
H27 H -0.4155 0.1331 0.6710 0.044 Uiso 1 1 calc R
C28 C -0.2615(5) 0.0986(4) 0.7138(2) 0.0264(12) Uani 1 1 d .
H28 H -0.2316 0.1736 0.7118 0.032 Uiso 1 1 calc R
C29 C 0.3267(5) 0.5364(4) 0.8794(2) 0.0176(10) Uani 1 1 d .
C30 C 0.2796(4) 0.5630(4) 0.9402(2) 0.0166(10) Uani 1 1 d .
C31 C 0.2344(5) 0.4795(4) 0.9778(2) 0.0258(11) Uani 1 1 d .
H31 H 0.2357 0.4027 0.9652 0.031 Uiso 1 1 calc R
C32 C 0.1870(6) 0.5077(5) 1.0340(2) 0.0352(14) Uani 1 1 d .
H32 H 0.1548 0.4504 1.0590 0.042 Uiso 1 1 calc R
C33 C 0.1868(6) 0.6196(5) 1.0532(3) 0.0333(15) Uani 1 1 d .
H33 H 0.1567 0.6390 1.0919 0.040 Uiso 1 1 calc R
C34 C 0.2310(5) 0.7026(4) 1.0155(2) 0.0287(12) Uani 1 1 d .
H34 H 0.2300 0.7793 1.0284 0.034 Uiso 1 1 calc R
C35 C 0.2767(5) 0.6758(4) 0.9593(2) 0.0231(11) Uani 1 1 d .
H35 H 0.3060 0.7339 0.9338 0.028 Uiso 1 1 calc R
C36 C 0.6465(5) 0.5276(4) 0.8059(2) 0.0181(10) Uani 1 1 d .
C37 C 0.7654(5) 0.5505(4) 0.8324(2) 0.0186(10) Uani 1 1 d .
C38 C 0.8519(5) 0.4675(4) 0.8387(2) 0.0242(11) Uani 1 1 d .
H38 H 0.8393 0.3944 0.8221 0.029 Uiso 1 1 calc R
C39 C 0.9558(5) 0.4912(5) 0.8690(2) 0.0297(13) Uani 1 1 d .
H39 H 1.0145 0.4344 0.8728 0.036 Uiso 1 1 calc R
C40 C 0.9748(5) 0.5977(4) 0.8937(2) 0.0285(12) Uani 1 1 d .
H40 H 1.0450 0.6129 0.9158 0.034 Uiso 1 1 calc R
C41 C 0.8914(5) 0.6815(4) 0.8860(2) 0.0279(11) Uani 1 1 d .
H41 H 0.9054 0.7551 0.9017 0.034 Uiso 1 1 calc R
C42 C 0.7877(5) 0.6585(4) 0.8556(2) 0.0225(10) Uani 1 1 d .
H42 H 0.7309 0.7166 0.8504 0.027 Uiso 1 1 calc R
C43 C 0.4968(5) 0.5109(4) 0.6417(2) 0.0181(10) Uani 1 1 d .
C44 C 0.5434(5) 0.5290(4) 0.5794(2) 0.0239(11) Uani 1 1 d .
C45 C 0.5775(5) 0.6390(4) 0.5636(2) 0.0295(12) Uani 1 1 d .
H45 H 0.5683 0.6992 0.5917 0.035 Uiso 1 1 calc R
C46 C 0.6244(6) 0.6599(5) 0.5072(2) 0.0375(14) Uani 1 1 d .
H46 H 0.6479 0.7345 0.4967 0.045 Uiso 1 1 calc R
C47 C 0.6374(6) 0.5737(6) 0.4663(2) 0.0396(15) Uani 1 1 d .
H47 H 0.6701 0.5886 0.4276 0.047 Uiso 1 1 calc R
C48 C 0.6032(6) 0.4659(6) 0.4811(3) 0.0455(16) Uani 1 1 d .
H48 H 0.6115 0.4067 0.4523 0.055 Uiso 1 1 calc R
C49 C 0.5567(6) 0.4425(5) 0.5373(2) 0.0351(14) Uani 1 1 d .
H49 H 0.5339 0.3675 0.5471 0.042 Uiso 1 1 calc R
C50 C 0.1798(5) 0.5219(4) 0.7180(2) 0.0185(10) Uani 1 1 d .
C51 C 0.0552(5) 0.5360(4) 0.6991(2) 0.0198(11) Uani 1 1 d .
C52 C -0.0177(5) 0.4432(5) 0.6862(2) 0.0268(12) Uani 1 1 d .
H52 H 0.0135 0.3687 0.6877 0.032 Uiso 1 1 calc R
C53 C -0.1346(6) 0.4598(5) 0.6714(2) 0.0354(14) Uani 1 1 d .
H53 H -0.1836 0.3970 0.6623 0.042 Uiso 1 1 calc R
C54 C -0.1800(5) 0.5690(5) 0.6700(2) 0.0401(14) Uani 1 1 d .
H54 H -0.2607 0.5806 0.6605 0.048 Uiso 1 1 calc R
C55 C -0.1080(5) 0.6609(5) 0.6824(2) 0.0372(14) Uani 1 1 d .
H55 H -0.1396 0.7353 0.6813 0.045 Uiso 1 1 calc R
C56 C 0.0093(5) 0.6451(4) 0.6965(2) 0.0262(12) Uani 1 1 d .
H56 H 0.0585 0.7084 0.7043 0.031 Uiso 1 1 calc R
O1 O 0.2311(3) -0.0844(2) 0.72415(14) 0.0193(7) Uani 1 1 d .
O2 O 0.3273(3) -0.0591(3) 0.84765(15) 0.0206(7) Uani 1 1 d .
O3 O 0.0838(3) -0.0245(3) 0.89199(14) 0.0221(8) Uani 1 1 d .
O4 O -0.0081(3) -0.0534(2) 0.77064(15) 0.0222(8) Uani 1 1 d .
O5 O 0.1460(3) -0.2301(3) 0.82139(15) 0.0196(7) Uani 1 1 d D
O6 O 0.3244(3) 0.6123(2) 0.83915(15) 0.0188(7) Uani 1 1 d .
O7 O 0.5747(3) 0.6069(2) 0.80339(15) 0.0204(8) Uani 1 1 d .
O8 O 0.4965(3) 0.5940(2) 0.67694(14) 0.0199(7) Uani 1 1 d .
O9 O 0.2513(3) 0.6014(2) 0.71269(15) 0.0194(8) Uani 1 1 d .
O10 O 0.4068(3) 0.7784(2) 0.75615(15) 0.0197(7) Uani 1 1 d D
S1 S 0.19362(13) 0.12391(11) 0.68596(6) 0.0235(3) Uani 1 1 d .
S2 S 0.37533(17) 0.14029(12) 0.80110(8) 0.0247(4) Uani 1 1 d .
S3 S 0.14964(13) 0.18955(11) 0.89218(6) 0.0236(3) Uani 1 1 d .
S4 S -0.02919(16) 0.16887(10) 0.77707(8) 0.0228(3) Uani 1 1 d .
S5 S 0.38464(14) 0.40447(10) 0.86890(6) 0.0203(3) Uani 1 1 d .
S6 S 0.61875(17) 0.39177(9) 0.78118(8) 0.0208(4) Uani 1 1 d .
S7 S 0.44610(15) 0.37813(10) 0.66088(6) 0.0232(3) Uani 1 1 d .
S8 S 0.21472(17) 0.39283(9) 0.75063(9) 0.0225(4) Uani 1 1 d .
Co1 Co 0.15713(6) -0.05831(5) 0.80948(3) 0.01587(13) Uani 1 1 d .
Co2 Co 0.41399(7) 0.60643(4) 0.75761(3) 0.01529(13) Uani 1 1 d .
Pt1 Pt 0.172844(15) 0.155058(13) 0.789446(9) 0.01807(4) Uani 1 1 d .
Pt2 Pt 0.416319(13) 0.390989(12) 0.764882(8) 0.01746(4) Uani 1 1 d .
H5C H 0.193(3) -0.274(4) 0.833(3) 0.06(2) Uiso 1 1 d D
H5D H 0.084(2) -0.258(4) 0.824(2) 0.033(18) Uiso 1 1 d D
H10C H 0.409(6) 0.803(5) 0.7896(14) 0.07(2) Uiso 1 1 d D
H10D H 0.353(4) 0.810(5) 0.740(2) 0.05(2) Uiso 1 1 d D

loop_
_atom_site_aniso_label
_atom_site_aniso_U_11
_atom_site_aniso_U_22
_atom_site_aniso_U_33
_atom_site_aniso_U_23
_atom_site_aniso_U_13
_atom_site_aniso_U_12
C1 0.018(3) 0.017(2) 0.021(2) -0.0008(18) -0.002(2) -0.002(2)
C2 0.018(3) 0.019(2) 0.021(2) 0.0032(18) -0.002(2) 0.001(2)
C3 0.027(3) 0.023(2) 0.024(2) -0.0036(19) 0.000(2) -0.002(2)
C4 0.033(4) 0.036(3) 0.030(3) -0.012(2) 0.002(2) -0.003(3)
C5 0.036(4) 0.047(3) 0.019(2) -0.006(2) 0.004(3) 0.007(3)
C6 0.038(4) 0.044(3) 0.025(3) 0.012(2) 0.008(2) 0.005(3)
C7 0.034(4) 0.025(2) 0.026(3) 0.007(2) 0.005(2) 0.003(2)
C8 0.023(3) 0.0130(19) 0.020(2) -0.0048(17) 0.004(2) 0.004(2)
C9 0.016(3) 0.024(2) 0.017(2) -0.0026(17) 0.0010(19) -0.0027(19)
C10 0.025(3) 0.023(2) 0.022(2) -0.0049(19) 0.001(2) 0.000(2)
C11 0.026(3) 0.033(3) 0.030(3) -0.002(2) -0.001(2) 0.003(2)
C12 0.019(3) 0.045(3) 0.036(3) -0.004(2) -0.003(2) 0.001(3)
C13 0.023(3) 0.041(3) 0.039(3) -0.001(2) -0.001(3) -0.006(3)
C14 0.028(3) 0.030(3) 0.027(3) 0.000(2) 0.002(2) -0.007(2)
C15 0.019(3) 0.019(2) 0.027(2) -0.0015(19) -0.002(2) 0.001(2)
C16 0.021(3) 0.027(2) 0.025(2) -0.003(2) -0.002(2) 0.002(2)
C17 0.030(3) 0.031(3) 0.025(3) 0.002(2) -0.003(2) 0.004(2)
C18 0.055(5) 0.047(3) 0.027(3) 0.011(3) 0.003(3) 0.008(3)
C19 0.080(6) 0.066(4) 0.028(3) 0.006(3) 0.027(3) 0.026(4)
C20 0.099(7) 0.043(3) 0.037(3) 0.000(3) 0.026(4) 0.026(4)
C21 0.054(4) 0.033(3) 0.029(3) -0.003(2) 0.010(3) 0.008(3)
C22 0.023(3) 0.021(2) 0.019(2) 0.002(2) 0.0024(19) 0.008(2)
C23 0.020(3) 0.020(2) 0.022(2) 0.0042(18) 0.006(2) 0.002(2)
C24 0.024(3) 0.023(2) 0.035(3) 0.010(2) 0.002(2) 0.003(2)
C25 0.022(3) 0.035(3) 0.049(4) 0.006(2) -0.003(3) -0.004(2)
C26 0.022(4) 0.044(3) 0.052(4) 0.016(3) -0.009(3) 0.001(3)
C27 0.025(4) 0.033(3) 0.051(4) 0.018(3) -0.001(3) 0.006(3)
C28 0.023(3) 0.021(2) 0.035(3) 0.008(2) -0.004(2) 0.005(2)
C29 0.016(3) 0.013(2) 0.024(2) 0.0016(17) -0.001(2) -0.0023(19)
C30 0.015(3) 0.017(2) 0.017(2) 0.0017(17) -0.0011(18) -0.0002(19)
C31 0.031(3) 0.020(2) 0.026(2) 0.0038(19) 0.000(2) 0.006(2)
C32 0.049(4) 0.035(3) 0.022(2) 0.007(2) 0.009(2) 0.008(3)
C33 0.043(4) 0.036(3) 0.021(3) -0.005(2) -0.002(3) 0.011(3)
C34 0.027(3) 0.029(3) 0.029(3) -0.009(2) -0.005(2) 0.004(2)
C35 0.022(3) 0.020(2) 0.027(2) -0.0012(19) -0.006(2) -0.002(2)
C36 0.019(3) 0.0165(19) 0.018(2) 0.0012(17) -0.0003(19) -0.001(2)
C37 0.018(3) 0.019(2) 0.019(2) 0.0036(17) 0.0012(19) 0.0022(19)
C38 0.024(3) 0.021(2) 0.027(2) 0.0038(19) 0.002(2) 0.004(2)
C39 0.021(3) 0.030(3) 0.039(3) 0.008(2) 0.003(2) 0.007(2)
C40 0.019(3) 0.036(3) 0.030(3) 0.009(2) -0.003(2) -0.003(2)
C41 0.026(3) 0.027(2) 0.031(3) 0.002(2) 0.000(2) -0.002(2)
C42 0.025(3) 0.020(2) 0.023(2) 0.0055(18) 0.001(2) 0.003(2)
C43 0.018(3) 0.016(2) 0.020(2) -0.0028(17) -0.003(2) 0.0032(19)
C44 0.019(3) 0.032(2) 0.021(2) -0.003(2) -0.004(2) 0.004(2)
C45 0.036(4) 0.030(2) 0.022(2) 0.000(2) 0.006(2) 0.005(2)
C46 0.040(4) 0.043(3) 0.030(3) 0.003(2) 0.006(3) -0.001(3)
C47 0.036(4) 0.062(4) 0.021(3) 0.004(3) 0.008(2) 0.005(3)
C48 0.056(5) 0.055(4) 0.026(3) -0.009(3) 0.008(3) 0.006(3)
C49 0.043(4) 0.035(3) 0.027(3) -0.006(2) 0.006(3) 0.002(3)
C50 0.022(3) 0.017(2) 0.017(2) -0.0040(17) 0.001(2) 0.001(2)
C51 0.023(3) 0.021(2) 0.015(2) -0.0002(18) 0.0020(19) 0.000(2)
C52 0.031(4) 0.026(3) 0.023(3) 0.002(2) 0.001(2) -0.007(2)
C53 0.029(4) 0.048(3) 0.030(3) 0.004(2) -0.003(2) -0.014(3)
C54 0.020(3) 0.068(4) 0.032(3) 0.009(3) -0.007(2) 0.000(3)
C55 0.033(4) 0.047(3) 0.031(3) 0.004(2) -0.003(3) 0.012(3)
C56 0.029(3) 0.029(2) 0.021(2) -0.001(2) -0.003(2) 0.001(2)
O1 0.024(2) 0.0131(14) 0.0209(17) 0.0012(12) 0.0011(15) 0.0001(14)
O2 0.023(2) 0.0147(15) 0.0238(17) 0.0000(13) -0.0009(15) -0.0029(15)
O3 0.026(2) 0.0174(15) 0.0225(17) 0.0000(13) 0.0022(15) 0.0014(15)
O4 0.023(2) 0.0155(15) 0.0280(18) 0.0024(13) -0.0044(15) 0.0003(14)
O5 0.021(2) 0.0098(13) 0.0278(18) 0.0035(13) 0.0009(16) -0.0014(15)
O6 0.022(2) 0.0115(14) 0.0226(17) 0.0015(12) 0.0004(15) 0.0011(13)
O7 0.021(2) 0.0151(15) 0.0247(18) 0.0003(12) -0.0016(15) 0.0026(14)
O8 0.025(2) 0.0169(14) 0.0178(16) -0.0022(12) 0.0037(14) -0.0015(14)
O9 0.023(2) 0.0137(15) 0.0217(17) 0.0013(12) 0.0010(15) -0.0017(14)
O10 0.022(2) 0.0132(14) 0.0239(18) 0.0009(13) -0.0003(15) 0.0036(15)
S1 0.0336(9) 0.0133(5) 0.0236(6) 0.0039(5) 0.0028(6) 0.0066(6)
S2 0.0251(10) 0.0127(5) 0.0362(8) 0.0036(5) 0.0028(7) -0.0004(5)
S3 0.0297(8) 0.0159(5) 0.0252(6) -0.0039(5) 0.0027(5) -0.0017(6)
S4 0.0232(9) 0.0132(5) 0.0319(8) -0.0007(5) 0.0008(7) 0.0029(5)
S5 0.0247(8) 0.0129(5) 0.0233(6) 0.0021(4) 0.0040(5) 0.0040(5)
S6 0.0235(9) 0.0144(6) 0.0244(7) -0.0006(4) 0.0012(6) 0.0035(5)
S7 0.0297(9) 0.0169(5) 0.0230(6) -0.0036(5) -0.0003(6) 0.0007(5)
S8 0.0211(9) 0.0118(6) 0.0348(8) 0.0035(4) 0.0003(7) -0.0021(5)
Co1 0.0187(4) 0.0108(2) 0.0182(3) 0.0002(2) 0.0015(3) 0.0003(3)
Co2 0.0176(3) 0.0098(2) 0.0185(3) 0.0004(2) 0.0012(2) 0.0005(3)
Pt1 0.02233(10) 0.00917(7) 0.02274(8) 0.00012(7) 0.00250(7) 0.00100(8)
Pt2 0.02154(10) 0.00917(7) 0.02168(8) -0.00034(6) 0.00139(7) 0.00077(7)

loop_
_atom_type_symbol
_atom_type_description
_atom_type_scat_dispersion_real
_atom_type_scat_dispersion_imag
_atom_type_scat_source
C C 0.0033 0.0016 'International Tables Vol C Tables 4.2.6.8 and 6.1.1.4'
H H 0.0000 0.0000 'International Tables Vol C Tables 4.2.6.8 and 6.1.1.4'
O O 0.0106 0.0060 'International Tables Vol C Tables 4.2.6.8 and 6.1.1.4'
S S 0.1246 0.1234 'International Tables Vol C Tables 4.2.6.8 and 6.1.1.4'
Co Co 0.3494 0.9721 'International Tables Vol C Tables 4.2.6.8 and 6.1.1.4'
Pt Pt -1.7033 8.3905 'International Tables Vol C Tables 4.2.6.8 and 6.1.1.4'

loop_
_geom_angle_atom_site_label_1
_geom_angle_atom_site_label_2
_geom_angle_atom_site_label_3
_geom_angle
O1 C1 C2 118.2(4)
O1 C1 S1 124.1(4)
C2 C1 S1 117.7(3)
C7 C2 C3 118.7(5)
C7 C2 C1 121.7(4)
C3 C2 C1 119.6(4)
C4 C3 C2 119.9(5)
C4 C3 H3 120.0
C2 C3 H3 120.0
C3 C4 C5 120.9(5)
C3 C4 H4 119.5
C5 C4 H4 119.5
C6 C5 C4 119.1(5)
C6 C5 H5 120.4
C4 C5 H5 120.4
C5 C6 C7 120.4(5)
C5 C6 H6 119.8
C7 C6 H6 119.8
C6 C7 C2 120.9(5)
C6 C7 H7 119.6
C2 C7 H7 119.6
O2 C8 C9 118.5(4)
O2 C8 S2 124.1(4)
C9 C8 S2 117.4(4)
C10 C9 C14 118.4(5)
C10 C9 C8 119.1(4)
C14 C9 C8 122.4(4)
C11 C10 C9 120.7(5)
C11 C10 H10 119.7
C9 C10 H10 119.7
C10 C11 C12 120.1(5)
C10 C11 H11 119.9
C12 C11 H11 119.9
C13 C12 C11 119.4(5)
C13 C12 H12 120.3
C11 C12 H12 120.3
C14 C13 C12 120.8(6)
C14 C13 H13 119.6
C12 C13 H13 119.6
C13 C14 C9 120.6(5)
C13 C14 H14 119.7
C9 C14 H14 119.7
O3 C15 C16 117.5(4)
O3 C15 S3 125.2(4)
C16 C15 S3 117.2(3)
C21 C16 C17 119.3(5)
C21 C16 C15 121.4(5)
C17 C16 C15 119.1(5)
C18 C17 C16 120.0(6)
C18 C17 H17 120.0
C16 C17 H17 120.0
C17 C18 C19 120.5(6)
C17 C18 H18 119.8
C19 C18 H18 119.8
C18 C19 C20 119.8(6)
C18 C19 H19 120.1
C20 C19 H19 120.1
C21 C20 C19 120.4(6)
C21 C20 H20 119.8
C19 C20 H20 119.8
C20 C21 C16 120.1(5)
C20 C21 H21 119.9
C16 C21 H21 119.9
O4 C22 C23 118.1(4)
O4 C22 S4 124.5(4)
C23 C22 S4 117.4(3)
C28 C23 C24 119.0(5)
C28 C23 C22 123.3(4)
C24 C23 C22 117.6(4)
C25 C24 C23 120.8(5)
C25 C24 H24 119.6
C23 C24 H24 119.6
C24 C25 C26 119.2(5)
C24 C25 H25 120.4
C26 C25 H25 120.4
C27 C26 C25 120.2(6)
C27 C26 H26 119.9
C25 C26 H26 119.9
C28 C27 C26 120.1(5)
C28 C27 H27 120.0
C26 C27 H27 120.0
C27 C28 C23 120.7(5)
C27 C28 H28 119.7
C23 C28 H28 119.7
O6 C29 C30 118.7(4)
O6 C29 S5 124.0(4)
C30 C29 S5 117.3(3)
C31 C30 C35 119.2(4)
C31 C30 C29 121.8(4)
C35 C30 C29 119.0(4)
C30 C31 C32 120.5(5)
C30 C31 H31 119.8
C32 C31 H31 119.8
C33 C32 C31 120.0(6)
C33 C32 H32 120.0
C31 C32 H32 120.0
C34 C33 C32 119.4(6)
C34 C33 H33 120.3
C32 C33 H33 120.3
C33 C34 C35 121.1(5)
C33 C34 H34 119.4
C35 C34 H34 119.4
C34 C35 C30 119.9(5)
C34 C35 H35 120.1
C30 C35 H35 120.1
O7 C36 C37 118.2(4)
O7 C36 S6 124.7(4)
C37 C36 S6 117.1(4)
C38 C37 C42 118.6(5)
C38 C37 C36 123.2(4)
C42 C37 C36 118.0(4)
C39 C38 C37 120.4(5)
C39 C38 H38 119.8
C37 C38 H38 119.8
C38 C39 C40 120.2(5)
C38 C39 H39 119.9
C40 C39 H39 119.9
C41 C40 C39 119.8(5)
C41 C40 H40 120.1
C39 C40 H40 120.1
C42 C41 C40 120.2(5)
C42 C41 H41 119.9
C40 C41 H41 119.9
C41 C42 C37 120.7(5)
C41 C42 H42 119.7
C37 C42 H42 119.7
O8 C43 C44 117.5(4)
O8 C43 S7 123.9(4)
C44 C43 S7 118.6(3)
C49 C44 C45 118.9(5)
C49 C44 C43 123.5(5)
C45 C44 C43 117.6(4)
C46 C45 C44 120.0(5)
C46 C45 H45 120.0
C44 C45 H45 120.0
C47 C46 C45 120.4(6)
C47 C46 H46 119.8
C45 C46 H46 119.8
C46 C47 C48 120.1(6)
C46 C47 H47 120.0
C48 C47 H47 120.0
C47 C48 C49 120.7(6)
C47 C48 H48 119.6
C49 C48 H48 119.6
C48 C49 C44 119.9(5)
C48 C49 H49 120.1
C44 C49 H49 120.1
O9 C50 C51 120.7(4)
O9 C50 S8 123.7(4)
C51 C50 S8 115.6(4)
C56 C51 C52 119.6(5)
C56 C51 C50 118.2(5)
C52 C51 C50 122.1(5)
C53 C52 C51 120.2(5)
C53 C52 H52 119.9
C51 C52 H52 119.9
C52 C53 C54 119.7(6)
C52 C53 H53 120.2
C54 C53 H53 120.2
C55 C54 C53 120.2(6)
C55 C54 H54 119.9
C53 C54 H54 119.9
C56 C55 C54 120.4(5)
C56 C55 H55 119.8
C54 C55 H55 119.8
C55 C56 C51 119.8(5)
C55 C56 H56 120.1
C51 C56 H56 120.1
C1 O1 Co1 127.2(3)
C8 O2 Co1 124.5(3)
C15 O3 Co1 126.1(3)
C22 O4 Co1 127.2(3)
Co1 O5 H5C 131(4)
Co1 O5 H5D 119(4)
H5C O5 H5D 108(3)
C29 O6 Co2 125.3(3)
C36 O7 Co2 126.4(3)
C43 O8 Co2 127.3(3)
C50 O9 Co2 123.4(3)
Co2 O10 H10C 111(5)
Co2 O10 H10D 120(5)
H10C O10 H10D 105(3)
C1 S1 Pt1 104.33(16)
C8 S2 Pt1 106.8(2)
C15 S3 Pt1 103.92(17)
C22 S4 Pt1 103.8(2)
C29 S5 Pt2 104.99(17)
C36 S6 Pt2 103.35(19)
C43 S7 Pt2 103.55(16)
C50 S8 Pt2 106.80(19)
O3 Co1 O5 93.05(14)
O3 Co1 O4 89.31(14)
O5 Co1 O4 91.38(14)
O3 Co1 O1 177.18(13)
O5 Co1 O1 89.72(13)
O4 Co1 O1 90.10(14)
O3 Co1 O2 91.40(14)
O5 Co1 O2 90.10(14)
O4 Co1 O2 178.32(13)
O1 Co1 O2 89.12(13)
O3 Co1 Pt1 89.48(9)
O5 Co1 Pt1 177.39(10)
O4 Co1 Pt1 88.01(8)
O1 Co1 Pt1 87.74(8)
O2 Co1 Pt1 90.47(8)
O8 Co2 O10 94.44(13)
O8 Co2 O6 177.19(13)
O10 Co2 O6 87.72(13)
O8 Co2 O7 90.88(15)
O10 Co2 O7 92.29(13)
O6 Co2 O7 90.83(14)
O8 Co2 O9 89.76(14)
O10 Co2 O9 89.18(13)
O6 Co2 O9 88.47(14)
O7 Co2 O9 178.35(12)
O8 Co2 Pt2 88.75(9)
O10 Co2 Pt2 176.80(11)
O6 Co2 Pt2 89.08(8)
O7 Co2 Pt2 87.92(8)
O9 Co2 Pt2 90.57(8)
S4 Pt1 S3 89.01(6)
S4 Pt1 S2 179.51(7)
S3 Pt1 S2 91.44(6)
S4 Pt1 S1 90.20(6)
S3 Pt1 S1 178.75(5)
S2 Pt1 S1 89.36(6)
S4 Pt1 Co1 91.10(3)
S3 Pt1 Co1 89.76(4)
S2 Pt1 Co1 88.71(4)
S1 Pt1 Co1 91.22(3)
S8 Pt2 S7 91.04(6)
S8 Pt2 S6 178.68(7)
S7 Pt2 S6 90.08(6)
S8 Pt2 S5 88.44(6)
S7 Pt2 S5 179.45(7)
S6 Pt2 S5 90.44(6)
S8 Pt2 Co2 88.41(3)
S7 Pt2 Co2 90.27(3)
S6 Pt2 Co2 90.89(3)
S5 Pt2 Co2 89.55(3)

loop_
_geom_bond_atom_site_label_1
_geom_bond_atom_site_label_2
_geom_bond_distance
C1 O1 1.270(5)
C1 C2 1.481(7)
C1 S1 1.706(5)
C2 C7 1.383(7)
C2 C3 1.401(6)
C3 C4 1.381(7)
C3 H3 0.9500
C4 C5 1.383(8)
C4 H4 0.9500
C5 C6 1.380(8)
C5 H5 0.9500
C6 C7 1.382(8)
C6 H6 0.9500
C7 H7 0.9500
C8 O2 1.257(6)
C8 C9 1.486(7)
C8 S2 1.712(5)
C9 C10 1.395(7)
C9 C14 1.403(7)
C10 C11 1.381(7)
C10 H10 0.9500
C11 C12 1.391(8)
C11 H11 0.9500
C12 C13 1.384(8)
C12 H12 0.9500
C13 C14 1.368(8)
C13 H13 0.9500
C14 H14 0.9500
C15 O3 1.248(5)
C15 C16 1.498(7)
C15 S3 1.714(5)
C16 C21 1.384(7)
C16 C17 1.398(7)
C17 C18 1.370(8)
C17 H17 0.9500
C18 C19 1.377(9)
C18 H18 0.9500
C19 C20 1.383(9)
C19 H19 0.9500
C20 C21 1.374(9)
C20 H20 0.9500
C21 H21 0.9500
C22 O4 1.258(6)
C22 C23 1.486(8)
C22 S4 1.718(5)
C23 C28 1.388(6)
C23 C24 1.392(7)
C24 C25 1.382(8)
C24 H24 0.9500
C25 C26 1.394(7)
C25 H25 0.9500
C26 C27 1.382(8)
C26 H26 0.9500
C27 C28 1.376(8)
C27 H27 0.9500
C28 H28 0.9500
C29 O6 1.264(5)
C29 C30 1.483(7)
C29 S5 1.709(5)
C30 C31 1.390(7)
C30 C35 1.399(6)
C31 C32 1.396(8)
C31 H31 0.9500
C32 C33 1.390(8)
C32 H32 0.9500
C33 C34 1.383(8)
C33 H33 0.9500
C34 C35 1.385(7)
C34 H34 0.9500
C35 H35 0.9500
C36 O7 1.244(6)
C36 C37 1.494(7)
C36 S6 1.725(5)
C37 C38 1.396(7)
C37 C42 1.398(6)
C38 C39 1.382(8)
C38 H38 0.9500
C39 C40 1.388(7)
C39 H39 0.9500
C40 C41 1.382(7)
C40 H40 0.9500
C41 C42 1.380(7)
C41 H41 0.9500
C42 H42 0.9500
C43 O8 1.253(5)
C43 C44 1.491(7)
C43 S7 1.726(5)
C44 C49 1.392(7)
C44 C45 1.402(7)
C45 C46 1.380(8)
C45 H45 0.9500
C46 C47 1.371(8)
C46 H46 0.9500
C47 C48 1.373(9)
C47 H47 0.9500
C48 C49 1.380(8)
C48 H48 0.9500
C49 H49 0.9500
C50 O9 1.249(6)
C50 C51 1.484(7)
C50 S8 1.732(5)
C51 C56 1.392(7)
C51 C52 1.404(7)
C52 C53 1.381(8)
C52 H52 0.9500
C53 C54 1.390(9)
C53 H53 0.9500
C54 C55 1.388(8)
C54 H54 0.9500
C55 C56 1.381(8)
C55 H55 0.9500
C56 H56 0.9500
O1 Co1 2.091(3)
O2 Co1 2.106(4)
O3 Co1 2.048(3)
O4 Co1 2.062(3)
O5 Co1 2.052(3)
O5 H5C 0.790(19)
O5 H5D 0.782(19)
O6 Co2 2.076(4)
O7 Co2 2.083(4)
O8 Co2 2.025(3)
O9 Co2 2.094(4)
O10 Co2 2.035(3)
O10 H10C 0.795(19)
O10 H10D 0.796(19)
S1 Pt1 2.3275(13)
S2 Pt1 2.3229(19)
S3 Pt1 2.3210(13)
S4 Pt1 2.3187(18)
S5 Pt2 2.3321(14)
S6 Pt2 2.3286(19)
S7 Pt2 2.3278(15)
S8 Pt2 2.3131(19)
Co1 Pt1 2.5674(6)
Co2 Pt2 2.5521(6)

loop_
_geom_hbond_atom_site_label_D
_geom_hbond_atom_site_label_H
_geom_hbond_atom_site_label_A
_geom_hbond_distance_DH
_geom_hbond_distance_HA
_geom_hbond_distance_DA
_geom_hbond_angle_DHA
_geom_hbond_site_symmetry_A
O5 H5C O6 0.790(19) 2.01(3) 2.780(5) 164(7) 1_545
O10 H10C O2 0.795(19) 2.27(4) 2.935(5) 141(5) 1_565
O10 H10D O1 0.796(19) 1.90(3) 2.666(5) 160(6) 1_565
